data_7064061
loop_
_publ_author_name
'Werner, Daniel'
'Guo, Zhifang'
'Blair, Victoria L.'
'Deacon, Glen B.'
'Junk, Peter C.'

_publ_section_title
;
 New examples of --C--F--Ae (Ae = alkaline earth) and --C--F--K bonding
;
_journal_issue 43
_journal_name_full 'New Journal of Chemistry'
_journal_page_first 18725
_journal_page_last 18734
_journal_paper_doi 10.1039/D5NJ03383G
_journal_volume 49
_journal_year 2025
_chemical_formula_moiety 'C45 H27 F18 K3 N6'
_chemical_formula_sum 'C45 H27 F18 K3 N6'
_chemical_formula_weight 1111.02
_space_group_crystal_system triclinic
_space_group_IT_number 2
_space_group_name_Hall '-P 1'
_space_group_name_H-M_alt 'P -1'
_atom_sites_solution_hydrogens geom
_audit_creation_date 2025-04-22
_audit_creation_method
;
Olex2 1.3
(compiled 2020.11.12 svn.r5f609507 for OlexSys, GUI svn.r6408)
;
_audit_update_record
;
2025-07-23 deposited with the CCDC.	2025-10-14 downloaded from the CCDC.
;
_cell_angle_alpha 95.34(3)
_cell_angle_beta 109.99(3)
_cell_angle_gamma 92.97(3)
_cell_formula_units_Z 2
_cell_length_a 11.451(2)
_cell_length_b 13.177(3)
_cell_length_c 16.255(3)
_cell_measurement_reflns_used 7470
_cell_measurement_temperature 100.15
_cell_measurement_theta_max 25
_cell_measurement_theta_min 2
_cell_volume 2285.8(9)
_computing_cell_refinement 'XDS (Kabsch, 1993)'
_computing_data_collection 'Blu-Ice (McPhillips et al, 2002)'
_computing_data_reduction 'XDS (Kabsch, 1993)'
_computing_molecular_graphics 'Olex2 1.3 (Dolomanov et al., 2009)'
_computing_publication_material 'Olex2 1.3 (Dolomanov et al., 2009)'
_computing_structure_refinement 'SHELXL 2018/3 (Sheldrick, 2015)'
_computing_structure_solution
;
Superflip (Palatinus & Chapuis, 2007;Palatinus & van der Lee, 2008;
Palatinus et al., 2012)
;
_diffrn_ambient_temperature 100.15
_diffrn_measured_fraction_theta_full 0.926
_diffrn_measured_fraction_theta_max 0.926
_diffrn_measurement_device_type 'ADSC Quantum 210r'
_diffrn_measurement_method 'phi scan'
_diffrn_radiation_type MoK\a
_diffrn_radiation_wavelength 0.7107
_diffrn_reflns_av_R_equivalents 0.0883
_diffrn_reflns_av_unetI/netI 0.1132
_diffrn_reflns_Laue_measured_fraction_full 0.926
_diffrn_reflns_Laue_measured_fraction_max 0.926
_diffrn_reflns_limit_h_max 13
_diffrn_reflns_limit_h_min -13
_diffrn_reflns_limit_k_max 15
_diffrn_reflns_limit_k_min -15
_diffrn_reflns_limit_l_max 19
_diffrn_reflns_limit_l_min -19
_diffrn_reflns_number 16476
_diffrn_reflns_point_group_measured_fraction_full 0.926
_diffrn_reflns_point_group_measured_fraction_max 0.926
_diffrn_reflns_theta_full 24.999
_diffrn_reflns_theta_max 24.999
_diffrn_reflns_theta_min 1.558
_exptl_absorpt_coefficient_mu 0.414
_exptl_absorpt_correction_T_max 0
_exptl_absorpt_correction_T_min 0
_exptl_absorpt_correction_type multi-scan
_exptl_absorpt_process_details 'XSCALE within XDS'
_exptl_crystal_colour 'clear colourless'
_exptl_crystal_colour_lustre clear
_exptl_crystal_colour_primary colourless
_exptl_crystal_density_diffrn 1.614
_exptl_crystal_density_method 'not measured'
_exptl_crystal_description plate
_exptl_crystal_F_000 1116
_exptl_crystal_size_max 0.05
_exptl_crystal_size_mid 0.01
_exptl_crystal_size_min 0.01
_refine_diff_density_max 0.806
_refine_diff_density_min -0.671
_refine_diff_density_rms 0.103
_refine_ls_extinction_method none
_refine_ls_goodness_of_fit_ref 1.057
_refine_ls_hydrogen_treatment constr
_refine_ls_matrix_type full
_refine_ls_number_parameters 649
_refine_ls_number_reflns 7470
_refine_ls_number_restraints 0
_refine_ls_restrained_S_all 1.057
_refine_ls_R_factor_all 0.1327
_refine_ls_R_factor_gt 0.0933
_refine_ls_shift/su_max 0.000
_refine_ls_shift/su_mean 0.000
_refine_ls_structure_factor_coef Fsqd
_refine_ls_weighting_details 'w=1/[\s^2^(Fo^2^)+(0.1830P)^2^+0.8337P] where P=(Fo^2^+2Fc^2^)/3'
_refine_ls_weighting_scheme calc
_refine_ls_wR_factor_gt 0.2590
_refine_ls_wR_factor_ref 0.2949
_reflns_Friedel_coverage 0.000
_reflns_number_gt 4854
_reflns_number_total 7470
_reflns_threshold_expression 'I > 2\s(I)'
_cod_data_source_file d5nj03383g2.cif
_cod_data_source_block p-1
_cod_depositor_comments 'Adding full bibliography for 7064055--7064062.cif.'
_cod_database_code 7064061
_shelx_shelxl_version_number 2018/3
_shelx_space_group_comment
;
The symmetry employed for this shelxl refinement is uniquely defined
by the following loop, which should always be used as a source of
symmetry information in preference to the above space-group names.
They are only intended as comments.
;
_olex2_refinement_description
;
1.a Aromatic/amide H refined with riding coordinates:
 C11(H11), C41(H41), C6(H6), C25(H25), C10(H10), C36(H36), C20(H20), C27(H27),
 C21(H21), C5(H5), C40(H40), C28(H28), C38(H38), C19(H19), C23(H23), C12(H12),
 C43(H43), C18(H18), C34(H34), C26(H26), C35(H35), C33(H33), C42(H42), C13(H13),
  C8(H8), C4(H4), C3(H3)
;
_olex2_submission_special_instructions 'No special instructions were received'

loop_
_space_group_symop_operation_xyz
'x, y, z'
'-x, -y, -z'

loop_
_atom_site_label
_atom_site_type_symbol
_atom_site_fract_x
_atom_site_fract_y
_atom_site_fract_z
_atom_site_U_iso_or_equiv
_atom_site_adp_type
_atom_site_occupancy
_atom_site_site_symmetry_order
_atom_site_calc_flag
_atom_site_refinement_flags_posn
_atom_site_refinement_flags_adp
_atom_site_refinement_flags_occupancy
_atom_site_disorder_assembly
_atom_site_disorder_group
K1 K 0.96003(14) 0.30723(11) 0.31106(10) 0.0530(4) Uani 1 1 d . . . . .
F4 F 0.7805(4) 0.1260(3) 0.2300(3) 0.0703(12) Uani 1 1 d . . . . .
F9 F 0.6494(5) 0.4049(3) 0.0481(3) 0.0841(15) Uani 1 1 d . . . . .
F12 F 1.1483(4) 0.1881(3) 0.5823(3) 0.0697(12) Uani 1 1 d . . . . .
N6 N 0.5381(5) 0.0977(4) 0.4048(3) 0.0440(11) Uani 1 1 d . . . . .
N5 N 0.4290(5) 0.0460(4) 0.2608(4) 0.0493(12) Uani 1 1 d . . . . .
C11 C 0.9853(7) -0.1244(5) 0.0877(5) 0.0602(18) Uani 1 1 d . . . . .
H11 H 1.024620 -0.159903 0.052271 0.072 Uiso 1 1 calc R U . . .
C41 C 0.8311(7) 0.0200(5) 0.5644(5) 0.0601(18) Uani 1 1 d . . . . .
H41 H 0.889798 -0.029302 0.567850 0.072 Uiso 1 1 calc R U . . .
C6 C 1.1013(8) 0.3615(6) 0.0965(5) 0.068(2) Uani 1 1 d . . . . .
H6 H 1.024209 0.321328 0.067525 0.081 Uiso 1 1 calc R U . . .
C25 C 0.8627(6) 0.4352(5) 0.5904(5) 0.0532(16) Uani 1 1 d . . . . .
H25 H 0.797162 0.475582 0.562913 0.064 Uiso 1 1 calc R U . . .
N2 N 1.0244(4) 0.1260(4) 0.2241(3) 0.0436(11) Uani 1 1 d . . . . .
C39 C 0.6378(5) 0.0889(4) 0.4812(4) 0.0461(14) Uani 1 1 d . . . . .
C10 C 1.0301(6) -0.0269(5) 0.1257(4) 0.0517(15) Uani 1 1 d . . . . .
H10 H 1.100299 0.004269 0.116092 0.062 Uiso 1 1 calc R U . . .
N1 N 1.1371(5) 0.2756(4) 0.2277(4) 0.0484(12) Uani 1 1 d . . . . .
C17 C 0.6708(7) 0.4979(5) 0.1825(5) 0.0551(16) Uani 1 1 d . . . . .
C37 C 0.3857(6) -0.0312(5) 0.1902(4) 0.0474(14) Uani 1 1 d . . . . .
C36 C 0.3540(7) -0.1324(5) 0.1974(5) 0.0602(18) Uani 1 1 d . . . . .
H36 H 0.366922 -0.152345 0.254379 0.072 Uiso 1 1 calc R U . . .
C20 C 0.6145(6) 0.6711(5) 0.2659(6) 0.0608(19) Uani 1 1 d . . . . .
H20 H 0.593672 0.730039 0.294419 0.073 Uiso 1 1 calc R U . . .
N3 N 0.7542(5) 0.4247(4) 0.3185(4) 0.0451(12) Uani 1 1 d . . . . .
C27 C 1.0050(6) 0.3837(5) 0.7225(4) 0.0505(15) Uani 1 1 d . . . . .
H27 H 1.038393 0.388849 0.785032 0.061 Uiso 1 1 calc R U . . .
C21 C 0.6664(6) 0.5941(4) 0.3145(5) 0.0485(15) Uani 1 1 d . . . . .
H21 H 0.680116 0.600912 0.375829 0.058 Uiso 1 1 calc R U . . .
C5 C 1.1410(11) 0.4357(6) 0.0519(7) 0.086(3) Uani 1 1 d . . . . .
H5 H 1.091415 0.444797 -0.006680 0.103 Uiso 1 1 calc R U . . .
C40 C 0.7268(6) 0.0168(5) 0.4867(5) 0.0500(15) Uani 1 1 d . . . . .
H40 H 0.716069 -0.033383 0.438244 0.060 Uiso 1 1 calc R U . . .
C28 C 1.0509(6) 0.3186(4) 0.6735(4) 0.0499(15) Uani 1 1 d . . . . .
H28 H 1.114665 0.277281 0.702208 0.060 Uiso 1 1 calc R U . . .
C38 C 0.5050(6) 0.0255(5) 0.3374(4) 0.0461(14) Uani 1 1 d . . . . .
H38 H 0.535380 -0.040140 0.344073 0.055 Uiso 1 1 calc R U . . .
C44 C 0.6599(6) 0.1622(4) 0.5545(4) 0.0450(14) Uani 1 1 d . . . . .
C19 C 0.5922(7) 0.6642(5) 0.1768(5) 0.0613(18) Uani 1 1 d . . . . .
H19 H 0.558090 0.718614 0.144322 0.074 Uiso 1 1 calc R U . . .
C23 C 0.8110(6) 0.4369(4) 0.4048(4) 0.0418(13) Uani 1 1 d . . . . .
H23 H 0.816184 0.501561 0.437709 0.050 Uiso 1 1 calc R U . . .
C12 C 0.8842(7) -0.1718(5) 0.1001(5) 0.0614(18) Uani 1 1 d . . . . .
H12 H 0.852958 -0.239404 0.072885 0.074 Uiso 1 1 calc R U . . .
C14 C 0.8719(5) -0.0214(5) 0.1904(4) 0.0418(13) Uani 1 1 d . . . . .
C43 C 0.7649(6) 0.1641(5) 0.6298(4) 0.0501(14) Uani 1 1 d . . . . .
H43 H 0.778022 0.215290 0.677984 0.060 Uiso 1 1 calc R U . . .
C15 C 0.8096(6) 0.0281(5) 0.2488(5) 0.0563(17) Uani 1 1 d . . . . .
C16 C 0.6915(8) 0.4039(6) 0.1364(5) 0.0643(19) Uani 1 1 d . . . . .
C18 C 0.6196(6) 0.5783(5) 0.1352(5) 0.0576(17) Uani 1 1 d . . . . .
H18 H 0.603692 0.573177 0.073599 0.069 Uiso 1 1 calc R U . . .
C45 C 0.5746(6) 0.2451(5) 0.5499(5) 0.0518(15) Uani 1 1 d . . . . .
C34 C 0.2843(9) -0.1795(8) 0.0430(7) 0.092(3) Uani 1 1 d . . . . .
H34 H 0.247437 -0.229241 -0.006834 0.110 Uiso 1 1 calc R U . . .
C26 C 0.9101(7) 0.4421(5) 0.6817(5) 0.0562(16) Uani 1 1 d . . . . .
H26 H 0.877445 0.486910 0.715947 0.067 Uiso 1 1 calc R U . . .
C9 C 0.9751(6) 0.0287(5) 0.1788(4) 0.0448(14) Uani 1 1 d . . . . .
C35 C 0.3051(8) -0.2039(6) 0.1261(6) 0.075(2) Uani 1 1 d . . . . .
H35 H 0.285180 -0.272184 0.134277 0.089 Uiso 1 1 calc R U . . .
C29 C 1.0059(6) 0.3118(4) 0.5823(4) 0.0443(14) Uani 1 1 d . . . . .
C31 C 0.4043(7) 0.1016(7) 0.0931(5) 0.071(2) Uani 1 1 d . . . . .
C24 C 0.9085(6) 0.3706(4) 0.5380(4) 0.0432(13) Uani 1 1 d . . . . .
C33 C 0.3191(7) -0.0774(7) 0.0327(5) 0.073(2) Uani 1 1 d . . . . .
H33 H 0.308035 -0.058897 -0.024401 0.088 Uiso 1 1 calc R U . . .
C7 C 1.1726(7) 0.3464(5) 0.1813(5) 0.0558(17) Uani 1 1 d . . . . .
C32 C 0.3683(6) -0.0060(6) 0.1048(4) 0.0564(17) Uani 1 1 d . . . . .
C22 C 0.6997(6) 0.5056(4) 0.2755(5) 0.0478(14) Uani 1 1 d . . . . .
C42 C 0.8507(6) 0.0925(5) 0.6354(5) 0.0559(17) Uani 1 1 d . . . . .
H42 H 0.921724 0.093314 0.687323 0.067 Uiso 1 1 calc R U . . .
C30 C 1.0591(6) 0.2407(5) 0.5303(5) 0.0534(16) Uani 1 1 d . . . . .
C13 C 0.8282(7) -0.1208(5) 0.1524(4) 0.0545(16) Uani 1 1 d . . . . .
H13 H 0.759392 -0.153908 0.162338 0.065 Uiso 1 1 calc R U . . .
C8 C 1.0714(6) 0.1893(5) 0.1839(4) 0.0480(14) Uani 1 1 d . . . . .
H8 H 1.058340 0.173507 0.123052 0.058 Uiso 1 1 calc R U . . .
C4 C 1.2519(11) 0.4946(6) 0.0940(7) 0.086(3) Uani 1 1 d . . . . .
H4 H 1.279172 0.543696 0.063703 0.103 Uiso 1 1 calc R U . . .
C2 C 1.2865(7) 0.4107(5) 0.2234(5) 0.0569(18) Uani 1 1 d . . . . .
C3 C 1.3248(9) 0.4837(6) 0.1801(7) 0.077(2) Uani 1 1 d . . . . .
H3 H 1.400283 0.526025 0.208962 0.093 Uiso 1 1 calc R U . . .
K3 K 0.28535(13) 0.14428(11) 0.35187(10) 0.0524(4) Uani 1 1 d . . . . .
K2 K 0.62786(14) 0.23312(10) 0.31384(11) 0.0562(4) Uani 1 1 d . . . . .
F10 F 1.1179(4) 0.2909(3) 0.4826(3) 0.0592(10) Uani 1 1 d . . . . .
F11 F 0.9769(4) 0.1721(3) 0.4728(3) 0.0663(11) Uani 1 1 d . . . . .
F17 F 0.4534(3) 0.2092(3) 0.5301(3) 0.0616(10) Uani 1 1 d . . . . .
F8 F 0.6383(5) 0.3179(3) 0.1483(3) 0.0747(12) Uani 1 1 d . . . . .
F16 F 0.5735(4) 0.3081(3) 0.4894(3) 0.0628(10) Uani 1 1 d . . . . .
F13 F 0.5243(4) 0.1305(4) 0.1401(3) 0.0861(15) Uani 1 1 d . . . . .
F14 F 0.3357(5) 0.1710(4) 0.1137(3) 0.0831(14) Uani 1 1 d . . . . .
F5 F 0.8809(4) 0.0403(4) 0.3332(3) 0.0770(13) Uani 1 1 d . . . . .
F15 F 0.3951(5) 0.1105(5) 0.0080(3) 0.0960(17) Uani 1 1 d . . . . .
N4 N 0.8611(5) 0.3582(3) 0.4457(3) 0.0429(11) Uani 1 1 d . . . . .
F7 F 0.8160(5) 0.3882(3) 0.1577(3) 0.0751(12) Uani 1 1 d . . . . .
F18 F 0.6038(4) 0.3056(3) 0.6265(3) 0.0683(11) Uani 1 1 d . . . . .
F2 F 1.3119(4) 0.3969(3) 0.3733(3) 0.0662(11) Uani 1 1 d . . . . .
F3 F 1.4120(4) 0.3006(3) 0.3125(3) 0.0706(12) Uani 1 1 d . . . . .
F6 F 0.7039(4) -0.0214(3) 0.2440(3) 0.0716(12) Uani 1 1 d . . . . .
F1 F 1.4677(5) 0.4618(3) 0.3459(4) 0.0874(15) Uani 1 1 d . . . . .
C1 C 1.3650(7) 0.3948(5) 0.3127(6) 0.0613(19) Uani 1 1 d . . . . .

loop_
_atom_site_aniso_label
_atom_site_aniso_U_11
_atom_site_aniso_U_22
_atom_site_aniso_U_33
_atom_site_aniso_U_23
_atom_site_aniso_U_13
_atom_site_aniso_U_12
K1 0.0542(8) 0.0521(8) 0.0607(9) 0.0068(6) 0.0288(7) 0.0148(6)
F4 0.055(2) 0.053(2) 0.108(4) 0.000(2) 0.037(2) 0.0125(18)
F9 0.129(4) 0.066(3) 0.065(3) 0.026(2) 0.037(3) 0.029(3)
F12 0.080(3) 0.055(2) 0.071(3) 0.009(2) 0.017(2) 0.037(2)
N6 0.043(3) 0.040(3) 0.051(3) 0.012(2) 0.015(2) 0.013(2)
N5 0.049(3) 0.044(3) 0.054(3) 0.009(2) 0.015(2) 0.013(2)
C11 0.074(5) 0.053(4) 0.057(4) 0.010(3) 0.023(4) 0.028(4)
C41 0.056(4) 0.047(4) 0.080(5) 0.029(4) 0.020(4) 0.021(3)
C6 0.093(6) 0.051(4) 0.072(5) 0.011(4) 0.042(4) 0.024(4)
C25 0.052(4) 0.050(4) 0.063(4) 0.014(3) 0.023(3) 0.021(3)
N2 0.041(3) 0.044(3) 0.047(3) 0.009(2) 0.015(2) 0.011(2)
C39 0.039(3) 0.043(3) 0.059(4) 0.016(3) 0.016(3) 0.006(2)
C10 0.051(4) 0.052(4) 0.057(4) 0.014(3) 0.021(3) 0.016(3)
N1 0.052(3) 0.041(3) 0.063(3) 0.013(2) 0.031(3) 0.012(2)
C17 0.062(4) 0.048(4) 0.062(4) 0.019(3) 0.026(3) 0.010(3)
C37 0.038(3) 0.050(3) 0.057(4) 0.005(3) 0.020(3) 0.015(3)
C36 0.062(4) 0.046(4) 0.068(5) 0.003(3) 0.017(3) 0.015(3)
C20 0.050(4) 0.045(4) 0.093(6) 0.016(4) 0.029(4) 0.015(3)
N3 0.044(3) 0.038(2) 0.058(3) 0.009(2) 0.022(2) 0.007(2)
C27 0.055(4) 0.055(4) 0.040(3) 0.000(3) 0.016(3) 0.001(3)
C21 0.047(3) 0.039(3) 0.064(4) 0.009(3) 0.023(3) 0.009(3)
C5 0.133(9) 0.057(5) 0.091(6) 0.025(5) 0.062(6) 0.032(5)
C40 0.049(4) 0.042(3) 0.065(4) 0.021(3) 0.023(3) 0.015(3)
C28 0.045(3) 0.040(3) 0.058(4) 0.007(3) 0.010(3) 0.002(3)
C38 0.045(3) 0.041(3) 0.058(4) 0.015(3) 0.020(3) 0.014(3)
C44 0.046(3) 0.044(3) 0.050(3) 0.009(3) 0.021(3) 0.008(3)
C19 0.057(4) 0.050(4) 0.080(5) 0.027(4) 0.021(4) 0.012(3)
C23 0.045(3) 0.036(3) 0.045(3) 0.001(2) 0.019(3) 0.007(2)
C12 0.067(5) 0.043(3) 0.066(4) -0.001(3) 0.013(4) 0.012(3)
C14 0.031(3) 0.053(3) 0.036(3) 0.013(3) 0.002(2) 0.009(2)
C43 0.051(4) 0.050(3) 0.051(4) 0.010(3) 0.019(3) 0.004(3)
C15 0.041(4) 0.053(4) 0.074(5) 0.005(3) 0.020(3) 0.006(3)
C16 0.085(5) 0.058(4) 0.054(4) 0.020(3) 0.023(4) 0.021(4)
C18 0.053(4) 0.053(4) 0.072(5) 0.027(3) 0.023(3) 0.010(3)
C45 0.047(4) 0.050(3) 0.058(4) 0.001(3) 0.018(3) 0.008(3)
C34 0.075(6) 0.082(6) 0.103(8) -0.046(6) 0.025(5) 0.010(5)
C26 0.062(4) 0.048(4) 0.064(4) 0.002(3) 0.028(3) 0.009(3)
C9 0.049(3) 0.047(3) 0.032(3) 0.007(2) 0.003(2) 0.017(3)
C35 0.076(5) 0.052(4) 0.086(6) -0.010(4) 0.019(4) 0.015(4)
C29 0.043(3) 0.034(3) 0.056(4) 0.006(3) 0.018(3) 0.000(2)
C31 0.056(5) 0.092(6) 0.054(4) 0.008(4) 0.009(3) -0.004(4)
C24 0.049(3) 0.034(3) 0.048(3) 0.004(2) 0.018(3) 0.004(2)
C33 0.056(4) 0.103(7) 0.061(5) -0.009(4) 0.022(4) 0.015(4)
C7 0.072(5) 0.043(3) 0.070(5) 0.015(3) 0.042(4) 0.027(3)
C32 0.040(3) 0.074(4) 0.052(4) 0.004(3) 0.012(3) 0.016(3)
C22 0.042(3) 0.037(3) 0.069(4) 0.011(3) 0.023(3) 0.003(2)
C42 0.053(4) 0.053(4) 0.061(4) 0.022(3) 0.013(3) 0.014(3)
C30 0.048(4) 0.037(3) 0.064(4) -0.003(3) 0.007(3) 0.008(3)
C13 0.057(4) 0.047(3) 0.049(4) 0.006(3) 0.004(3) 0.010(3)
C8 0.045(3) 0.052(4) 0.056(4) 0.013(3) 0.024(3) 0.018(3)
C4 0.137(9) 0.054(5) 0.098(7) 0.027(5) 0.075(7) 0.017(5)
C2 0.070(5) 0.035(3) 0.085(5) 0.009(3) 0.049(4) 0.016(3)
C3 0.104(7) 0.044(4) 0.110(7) 0.015(4) 0.067(6) 0.014(4)
K3 0.0431(8) 0.0493(8) 0.0632(9) 0.0103(6) 0.0147(6) 0.0103(6)
K2 0.0575(9) 0.0395(7) 0.0848(11) 0.0129(7) 0.0392(8) 0.0102(6)
F10 0.056(2) 0.061(2) 0.067(2) 0.0059(19) 0.0278(19) 0.0176(18)
F11 0.075(3) 0.041(2) 0.077(3) -0.0033(19) 0.021(2) 0.0142(18)
F17 0.045(2) 0.065(2) 0.071(3) -0.005(2) 0.0194(18) 0.0087(17)
F8 0.116(4) 0.044(2) 0.062(3) 0.0099(19) 0.028(2) 0.005(2)
F16 0.067(3) 0.0420(19) 0.078(3) 0.0068(19) 0.022(2) 0.0171(17)
F13 0.066(3) 0.106(4) 0.074(3) 0.036(3) 0.006(2) -0.014(2)
F14 0.092(3) 0.070(3) 0.084(3) 0.025(2) 0.020(3) 0.022(3)
F5 0.067(3) 0.103(3) 0.058(3) -0.011(2) 0.024(2) 0.003(2)
F15 0.077(3) 0.145(5) 0.066(3) 0.042(3) 0.017(2) 0.009(3)
N4 0.047(3) 0.035(2) 0.051(3) 0.006(2) 0.022(2) 0.010(2)
F7 0.098(3) 0.067(3) 0.076(3) 0.017(2) 0.045(3) 0.032(2)
F18 0.066(3) 0.064(2) 0.069(3) -0.015(2) 0.021(2) 0.017(2)
F2 0.066(3) 0.054(2) 0.080(3) 0.006(2) 0.026(2) 0.0159(19)
F3 0.056(2) 0.048(2) 0.118(4) 0.014(2) 0.040(2) 0.0184(18)
F6 0.057(3) 0.063(2) 0.100(3) -0.001(2) 0.038(2) -0.0043(19)
F1 0.070(3) 0.061(3) 0.129(4) 0.015(3) 0.034(3) -0.003(2)
C1 0.054(4) 0.038(3) 0.101(6) 0.013(3) 0.037(4) 0.007(3)

loop_
_atom_type_symbol
_atom_type_description
_atom_type_scat_dispersion_real
_atom_type_scat_dispersion_imag
_atom_type_scat_source
C C 0.0033 0.0016 'International Tables Vol C Tables 4.2.6.8 and 6.1.1.4'
H H 0.0000 0.0000 'International Tables Vol C Tables 4.2.6.8 and 6.1.1.4'
F F 0.0171 0.0103 'International Tables Vol C Tables 4.2.6.8 and 6.1.1.4'
K K 0.2009 0.2494 'International Tables Vol C Tables 4.2.6.8 and 6.1.1.4'
N N 0.0061 0.0033 'International Tables Vol C Tables 4.2.6.8 and 6.1.1.4'

loop_
_geom_angle_atom_site_label_1
_geom_angle_atom_site_label_2
_geom_angle_atom_site_label_3
_geom_angle
_geom_angle_site_symmetry_1
_geom_angle_site_symmetry_3
_geom_angle_publ_flag
F4 K1 C26 154.27(16) . 2_766 ?
F4 K1 K3 95.19(8) . 1_655 ?
F4 K1 F11 74.84(13) . . ?
N2 K1 F4 57.58(13) . . ?
N2 K1 C26 123.99(15) . 2_766 ?
N2 K1 K3 44.06(10) . 1_655 ?
N2 K1 F11 86.69(12) . . ?
N1 K1 F4 100.86(14) . . ?
N1 K1 N2 46.84(15) . . ?
N1 K1 N3 145.34(15) . . ?
N1 K1 C26 77.29(15) . 2_766 ?
N1 K1 K3 42.80(11) . 1_655 ?
N1 K1 F11 116.32(13) . . ?
N1 K1 N4 159.78(17) . . ?
N3 K1 F4 89.31(13) . . ?
N3 K1 N2 144.13(15) . . ?
N3 K1 C26 79.44(15) . 2_766 ?
N3 K1 K3 169.47(12) . 1_655 ?
N3 K1 F11 98.29(13) . . ?
C26 K1 K3 99.97(12) 2_766 1_655 ?
F10 K1 F4 113.66(14) . . ?
F10 K1 N2 97.78(13) . . ?
F10 K1 N1 97.13(14) . . ?
F10 K1 N3 109.02(14) . . ?
F10 K1 C26 91.94(16) . 2_766 ?
F10 K1 K3 60.45(8) . 1_655 ?
F10 K1 F11 40.49(12) . . ?
F10 K1 N4 64.28(13) . . ?
F10 K1 F7 162.31(14) . . ?
F11 K1 C26 129.39(15) . 2_766 ?
F11 K1 K3 73.84(8) . 1_655 ?
N4 K1 F4 94.34(14) . . ?
N4 K1 N2 138.87(14) . . ?
N4 K1 N3 46.98(14) . . ?
N4 K1 C26 94.65(16) . 2_766 ?
N4 K1 K3 122.98(11) . 1_655 ?
N4 K1 F11 55.09(12) . . ?
F7 K1 F4 82.27(15) . . ?
F7 K1 N2 97.44(14) . . ?
F7 K1 N1 86.78(14) . . ?
F7 K1 N3 61.63(14) . . ?
F7 K1 C26 72.02(16) . 2_766 ?
F7 K1 K3 128.38(10) . 1_655 ?
F7 K1 F11 149.86(14) . . ?
F7 K1 N4 108.59(13) . . ?
C15 F4 K1 122.0(4) . . ?
C15 F4 K2 119.5(4) . . ?
K2 F4 K1 83.34(11) . . ?
C39 N6 K3 139.8(4) . . ?
C39 N6 K2 105.7(4) . . ?
C38 N6 C39 121.0(5) . . ?
C38 N6 K3 88.2(3) . . ?
C38 N6 K2 92.2(4) . . ?
K2 N6 K3 99.48(15) . . ?
C37 N5 K3 126.7(4) . . ?
C37 N5 K2 134.9(4) . . ?
C38 N5 C37 119.6(5) . . ?
C38 N5 K3 88.0(4) . . ?
C38 N5 K2 78.5(4) . . ?
K3 N5 K2 92.15(15) . . ?
C10 C11 H11 119.6 . . ?
C10 C11 C12 120.8(6) . . ?
C12 C11 H11 119.6 . . ?
C40 C41 H41 119.1 . . ?
C40 C41 K3 95.7(4) . 2_656 ?
C42 C41 H41 119.1 . . ?
C42 C41 C40 121.8(6) . . ?
C42 C41 K3 92.2(4) . 2_656 ?
K3 C41 H41 81.8 2_656 . ?
C5 C6 H6 119.4 . . ?
C7 C6 H6 119.4 . . ?
C7 C6 C5 121.1(9) . . ?
C26 C25 H25 119.1 . . ?
C26 C25 C24 121.8(6) . . ?
C24 C25 H25 119.1 . . ?
K1 N2 K3 93.06(15) . 1_655 ?
C9 N2 K1 142.4(4) . . ?
C9 N2 K3 117.0(3) . 1_655 ?
C8 N2 K1 86.2(3) . . ?
C8 N2 C9 117.4(5) . . ?
C8 N2 K3 83.3(4) . 1_655 ?
N6 C39 C40 123.7(6) . . ?
N6 C39 C44 118.4(5) . . ?
N6 C39 K2 51.3(3) . . ?
C40 C39 K2 108.9(4) . . ?
C44 C39 C40 117.5(6) . . ?
C44 C39 K2 103.6(4) . . ?
C11 C10 H10 119.2 . . ?
C11 C10 C9 121.7(7) . . ?
C9 C10 H10 119.2 . . ?
K1 N1 K3 96.19(16) . 1_655 ?
C7 N1 K1 123.8(4) . . ?
C7 N1 K3 130.7(4) . 1_655 ?
C8 N1 K1 89.8(4) . . ?
C8 N1 C7 118.9(6) . . ?
C8 N1 K3 85.3(3) . 1_655 ?
C18 C17 C16 120.2(6) . . ?
C18 C17 C22 120.5(6) . . ?
C22 C17 C16 119.2(6) . . ?
N5 C37 C32 118.7(6) . . ?
C36 C37 N5 124.4(6) . . ?
C36 C37 C32 116.8(6) . . ?
C37 C36 H36 118.8 . . ?
C35 C36 C37 122.4(8) . . ?
C35 C36 H36 118.8 . . ?
C21 C20 H20 119.4 . . ?
C19 C20 H20 119.4 . . ?
C19 C20 C21 121.2(7) . . ?
C23 N3 K1 86.3(3) . . ?
C23 N3 C22 120.1(5) . . ?
C23 N3 K2 94.9(3) . . ?
C22 N3 K1 133.2(4) . . ?
C22 N3 K2 125.1(4) . . ?
K2 N3 K1 85.41(13) . . ?
C28 C27 H27 119.9 . . ?
C28 C27 C26 120.2(6) . . ?
C26 C27 H27 119.9 . . ?
C20 C21 H21 119.2 . . ?
C20 C21 C22 121.7(7) . . ?
C22 C21 H21 119.2 . . ?
C6 C5 H5 120.3 . . ?
C4 C5 C6 119.5(9) . . ?
C4 C5 H5 120.3 . . ?
C41 C40 C39 119.6(7) . . ?
C41 C40 H40 120.2 . . ?
C39 C40 H40 120.2 . . ?
C27 C28 H28 119.6 . . ?
C27 C28 C29 120.9(6) . . ?
C29 C28 H28 119.6 . . ?
N6 C38 H38 120.7 . . ?
N5 C38 N6 118.6(5) . . ?
N5 C38 H38 120.7 . . ?
C39 C44 C45 119.9(6) . . ?
C43 C44 C39 121.5(5) . . ?
C43 C44 C45 118.5(6) . . ?
C20 C19 H19 120.3 . . ?
C18 C19 C20 119.4(6) . . ?
C18 C19 H19 120.3 . . ?
N3 C23 H23 120.2 . . ?
N3 C23 N4 119.6(5) . . ?
N4 C23 H23 120.2 . . ?
C11 C12 H12 120.2 . . ?
C11 C12 C13 119.5(7) . . ?
C13 C12 H12 120.2 . . ?
C9 C14 C15 121.2(6) . . ?
C13 C14 C15 117.4(6) . . ?
C13 C14 C9 121.3(6) . . ?
C44 C43 H43 119.6 . . ?
C42 C43 C44 120.8(6) . . ?
C42 C43 H43 119.6 . . ?
F4 C15 C14 112.3(6) . . ?
F5 C15 F4 104.3(6) . . ?
F5 C15 C14 113.1(5) . . ?
F6 C15 F4 105.5(5) . . ?
F6 C15 C14 114.5(6) . . ?
F6 C15 F5 106.2(6) . . ?
F9 C16 C17 112.2(6) . . ?
F9 C16 F7 104.3(6) . . ?
F8 C16 F9 104.4(6) . . ?
F8 C16 C17 116.6(6) . . ?
F8 C16 F7 105.0(5) . . ?
F7 C16 C17 113.2(7) . . ?
C17 C18 H18 119.6 . . ?
C19 C18 C17 120.8(7) . . ?
C19 C18 H18 119.6 . . ?
F17 C45 C44 113.3(5) . . ?
F16 C45 C44 113.9(5) . . ?
F16 C45 F17 105.4(5) . . ?
F16 C45 F18 105.7(5) . . ?
F18 C45 C44 112.8(5) . . ?
F18 C45 F17 105.0(5) . . ?
C35 C34 H34 120.9 . . ?
C35 C34 C33 118.2(8) . . ?
C33 C34 H34 120.9 . . ?
K1 C26 H26 72.1 2_766 . ?
C25 C26 K1 89.4(4) . 2_766 ?
C25 C26 H26 120.2 . . ?
C27 C26 K1 108.6(5) . 2_766 ?
C27 C26 C25 119.7(6) . . ?
C27 C26 H26 120.2 . . ?
N2 C9 C10 123.0(6) . . ?
C14 C9 N2 120.3(5) . . ?
C14 C9 C10 116.5(6) . . ?
C36 C35 C34 121.3(8) . . ?
C36 C35 H35 119.4 . . ?
C34 C35 H35 119.4 . . ?
C28 C29 C24 120.6(6) . . ?
C28 C29 C30 119.7(5) . . ?
C24 C29 C30 119.7(6) . . ?
F13 C31 C32 111.6(7) . . ?
F13 C31 F15 104.0(6) . . ?
F14 C31 C32 114.3(7) . . ?
F14 C31 F13 108.2(7) . . ?
F14 C31 F15 106.2(7) . . ?
F15 C31 C32 111.8(7) . . ?
C25 C24 C29 116.8(6) . . ?
C25 C24 N4 124.1(5) . . ?
N4 C24 C29 119.1(5) . . ?
C34 C33 H33 119.9 . . ?
C32 C33 C34 120.2(9) . . ?
C32 C33 H33 119.9 . . ?
C6 C7 N1 123.2(7) . . ?
C6 C7 C2 117.6(6) . . ?
N1 C7 C2 119.2(6) . . ?
C37 C32 C31 119.2(6) . . ?
C33 C32 C37 121.1(8) . . ?
C33 C32 C31 119.7(7) . . ?
N3 C22 C17 117.4(6) . . ?
N3 C22 C21 126.3(6) . . ?
C21 C22 C17 116.3(6) . . ?
C41 C42 C43 118.7(6) . . ?
C41 C42 H42 120.6 . . ?
C41 C42 K3 64.4(4) . 2_656 ?
C43 C42 H42 120.6 . . ?
C43 C42 K3 108.7(4) . 2_656 ?
K3 C42 H42 96.2 2_656 . ?
F12 C30 C29 112.3(6) . . ?
F12 C30 F10 104.4(5) . . ?
F10 C30 C29 112.9(5) . . ?
F11 C30 F12 106.3(5) . . ?
F11 C30 C29 114.5(6) . . ?
F11 C30 F10 105.6(6) . . ?
C12 C13 C14 120.2(7) . . ?
C12 C13 H13 119.9 . . ?
C14 C13 H13 119.9 . . ?
N2 C8 N1 120.4(6) . . ?
N2 C8 H8 119.8 . . ?
N2 C8 K3 72.1(3) . 1_655 ?
N1 C8 H8 119.8 . . ?
N1 C8 K3 69.6(3) . 1_655 ?
K3 C8 H8 131.4 1_655 . ?
C5 C4 H4 119.4 . . ?
C5 C4 C3 121.2(8) . . ?
C3 C4 H4 119.4 . . ?
C7 C2 C1 118.7(6) . . ?
C3 C2 C7 121.2(8) . . ?
C3 C2 C1 120.1(8) . . ?
C4 C3 H3 120.3 . . ?
C2 C3 C4 119.4(9) . . ?
C2 C3 H3 120.3 . . ?
N6 K3 K1 161.97(11) . 1_455 ?
N6 K3 N5 46.89(15) . . ?
N6 K3 C41 101.54(16) . 2_656 ?
N6 K3 N2 152.47(15) . 1_455 ?
N6 K3 N1 134.07(15) . 1_455 ?
N6 K3 C42 98.65(15) . 2_656 ?
N6 K3 C8 139.80(16) . 1_455 ?
N6 K3 F17 59.81(13) . . ?
N6 K3 F2 102.51(13) . 1_455 ?
N5 K3 K1 142.40(12) . 1_455 ?
N5 K3 C41 108.90(17) . 2_656 ?
N5 K3 N2 105.98(15) . 1_455 ?
N5 K3 N1 104.13(15) . 1_455 ?
N5 K3 C42 89.88(17) . 2_656 ?
N5 K3 C8 96.00(16) . 1_455 ?
N5 K3 F17 106.64(14) . . ?
N5 K3 F2 116.05(14) . 1_455 ?
C41 K3 K1 89.25(13) 2_656 1_455 ?
C41 K3 C42 23.32(19) 2_656 2_656 ?
C41 K3 F2 134.20(17) 2_656 1_455 ?
N2 K3 K1 42.88(10) 1_455 1_455 ?
N2 K3 C41 81.48(17) 1_455 2_656 ?
N2 K3 C42 73.25(15) 1_455 2_656 ?
N2 K3 C8 24.64(15) 1_455 1_455 ?
N2 K3 F2 94.03(13) 1_455 1_455 ?
N1 K3 K1 41.01(10) 1_455 1_455 ?
N1 K3 C41 123.49(16) 1_455 2_656 ?
N1 K3 N2 45.48(14) 1_455 1_455 ?
N1 K3 C42 118.73(16) 1_455 2_656 ?
N1 K3 C8 25.13(16) 1_455 1_455 ?
N1 K3 F2 53.20(14) 1_455 1_455 ?
C42 K3 K1 96.90(12) 2_656 1_455 ?
C8 K3 K1 46.63(12) 1_455 1_455 ?
C8 K3 C41 106.06(18) 1_455 2_656 ?
C8 K3 C42 95.49(17) 1_455 2_656 ?
C8 K3 F2 78.23(15) 1_455 1_455 ?
F17 K3 K1 107.39(9) . 1_455 ?
F17 K3 C41 85.57(18) . 2_656 ?
F17 K3 N2 147.26(13) . 1_455 ?
F17 K3 N1 126.42(14) . 1_455 ?
F17 K3 C42 104.15(15) . 2_656 ?
F17 K3 C8 149.78(15) . 1_455 ?
F17 K3 F2 73.97(12) . 1_455 ?
F2 K3 K1 60.14(8) 1_455 1_455 ?
F2 K3 C42 153.68(15) 1_455 2_656 ?
F3 K3 K1 92.72(9) 1_455 1_455 ?
F3 K3 N6 73.96(13) 1_455 . ?
F3 K3 N5 75.82(14) 1_455 . ?
F3 K3 C41 168.80(19) 1_455 2_656 ?
F3 K3 N2 107.34(14) 1_455 1_455 ?
F3 K3 N1 63.26(14) 1_455 1_455 ?
F3 K3 C42 165.36(16) 1_455 2_656 ?
F3 K3 C8 83.13(16) 1_455 1_455 ?
F3 K3 F17 83.32(14) 1_455 . ?
F3 K3 F2 40.26(11) 1_455 1_455 ?
F4 K2 N5 91.51(13) . . ?
F4 K2 C39 102.16(14) . . ?
F4 K2 F8 65.56(13) . . ?
F4 K2 F16 149.35(13) . . ?
F4 K2 N4 90.51(13) . . ?
N6 K2 F4 108.75(13) . . ?
N6 K2 N5 44.69(15) . . ?
N6 K2 C39 22.91(15) . . ?
N6 K2 N3 147.63(16) . . ?
N6 K2 F8 154.09(15) . . ?
N6 K2 F16 57.86(13) . . ?
N6 K2 F13 100.22(15) . . ?
N6 K2 N4 108.06(15) . . ?
N5 K2 C39 65.14(15) . . ?
N5 K2 F16 93.84(13) . . ?
N3 K2 F4 92.11(13) . . ?
N3 K2 N5 162.71(15) . . ?
N3 K2 C39 130.26(16) . . ?
N3 K2 F8 57.34(14) . . ?
N3 K2 F16 91.63(13) . . ?
N3 K2 F13 111.89(15) . . ?
N3 K2 N4 45.54(14) . . ?
F8 K2 N5 109.40(14) . . ?
F8 K2 C39 167.02(14) . . ?
F8 K2 F16 138.99(11) . . ?
F8 K2 N4 97.44(14) . . ?
F16 K2 C39 53.98(13) . . ?
F13 K2 F4 58.41(15) . . ?
F13 K2 N5 56.64(14) . . ?
F13 K2 C39 116.20(15) . . ?
F13 K2 F8 54.59(13) . . ?
F13 K2 F16 145.25(14) . . ?
F13 K2 N4 143.65(14) . . ?
N4 K2 N5 151.32(14) . . ?
N4 K2 C39 86.47(15) . . ?
N4 K2 F16 70.93(12) . . ?
F3 K2 F4 152.11(16) 1_455 . ?
F3 K2 N6 75.52(14) 1_455 . ?
F3 K2 N5 71.99(13) 1_455 . ?
F3 K2 C39 91.31(15) 1_455 . ?
F3 K2 N3 97.66(14) 1_455 . ?
F3 K2 F8 98.18(15) 1_455 . ?
F3 K2 F16 56.70(13) 1_455 . ?
F3 K2 F13 93.75(16) 1_455 . ?
F3 K2 N4 114.86(14) 1_455 . ?
C30 F10 K1 112.8(3) . . ?
C30 F11 K1 91.7(4) . . ?
C45 F17 K3 123.3(4) . . ?
C16 F8 K2 131.9(4) . . ?
C45 F16 K2 122.0(3) . . ?
C31 F13 K2 128.2(5) . . ?
K1 N4 K2 82.48(14) . . ?
C23 N4 K1 89.7(3) . . ?
C23 N4 C24 118.1(5) . . ?
C23 N4 K2 84.1(3) . . ?
C24 N4 K1 135.3(4) . . ?
C24 N4 K2 131.3(4) . . ?
C16 F7 K1 124.5(4) . . ?
C1 F2 K3 89.8(3) . 1_655 ?
K2 F3 K3 106.22(13) 1_655 1_655 ?
C1 F3 K3 117.0(4) . 1_655 ?
C1 F3 K2 135.5(4) . 1_655 ?
F2 C1 C2 117.1(6) . . ?
F2 C1 F3 105.0(5) . . ?
F2 C1 F1 106.3(7) . . ?
F3 C1 C2 110.4(6) . . ?
F1 C1 C2 112.9(6) . . ?
F1 C1 F3 103.9(5) . . ?

loop_
_geom_bond_atom_site_label_1
_geom_bond_atom_site_label_2
_geom_bond_distance
_geom_bond_site_symmetry_2
_geom_bond_publ_flag
K1 F4 2.953(5) . ?
K1 N2 2.918(5) . ?
K1 N1 2.826(5) . ?
K1 N3 2.915(5) . ?
K1 C26 3.526(7) 2_766 ?
K1 K3 4.282(2) 1_655 ?
K1 F10 2.792(4) . ?
K1 F11 3.268(5) . ?
K1 N4 2.832(5) . ?
K1 F7 2.818(5) . ?
F4 C15 1.385(8) . ?
F4 K2 2.904(4) . ?
F9 C16 1.352(8) . ?
F12 C30 1.353(7) . ?
N6 C39 1.390(8) . ?
N6 C38 1.317(8) . ?
N6 K3 2.841(5) . ?
N6 K2 2.787(5) . ?
N5 C37 1.393(8) . ?
N5 C38 1.315(8) . ?
N5 K3 2.847(5) . ?
N5 K2 3.112(6) . ?
C11 H11 0.9500 . ?
C11 C10 1.366(10) . ?
C11 C12 1.371(11) . ?
C41 H41 0.9500 . ?
C41 C40 1.406(10) . ?
C41 C42 1.375(11) . ?
C41 K3 3.132(7) 2_656 ?
C6 H6 0.9500 . ?
C6 C5 1.413(11) . ?
C6 C7 1.380(11) . ?
C25 H25 0.9500 . ?
C25 C26 1.387(10) . ?
C25 C24 1.394(9) . ?
N2 C9 1.404(8) . ?
N2 C8 1.306(8) . ?
N2 K3 2.982(5) 1_655 ?
C39 C40 1.414(8) . ?
C39 C44 1.403(9) . ?
C39 K2 3.435(6) . ?
C10 H10 0.9500 . ?
C10 C9 1.407(9) . ?
N1 C7 1.381(8) . ?
N1 C8 1.326(9) . ?
N1 K3 2.926(5) 1_655 ?
C17 C16 1.459(10) . ?
C17 C18 1.402(9) . ?
C17 C22 1.425(10) . ?
C37 C36 1.391(10) . ?
C37 C32 1.407(10) . ?
C36 H36 0.9500 . ?
C36 C35 1.358(11) . ?
C20 H20 0.9500 . ?
C20 C21 1.378(9) . ?
C20 C19 1.375(11) . ?
N3 C23 1.320(8) . ?
N3 C22 1.388(8) . ?
N3 K2 2.825(5) . ?
C27 H27 0.9500 . ?
C27 C28 1.361(9) . ?
C27 C26 1.379(9) . ?
C21 H21 0.9500 . ?
C21 C22 1.407(9) . ?
C5 H5 0.9500 . ?
C5 C4 1.374(14) . ?
C40 H40 0.9500 . ?
C28 H28 0.9500 . ?
C28 C29 1.385(9) . ?
C38 H38 0.9500 . ?
C44 C43 1.389(9) . ?
C44 C45 1.494(8) . ?
C19 H19 0.9500 . ?
C19 C18 1.369(10) . ?
C23 H23 0.9500 . ?
C23 N4 1.332(7) . ?
C12 H12 0.9500 . ?
C12 C13 1.376(10) . ?
C14 C15 1.493(9) . ?
C14 C9 1.401(9) . ?
C14 C13 1.385(9) . ?
C43 H43 0.9500 . ?
C43 C42 1.384(9) . ?
C15 F5 1.324(8) . ?
C15 F6 1.320(8) . ?
C16 F8 1.319(9) . ?
C16 F7 1.380(9) . ?
C18 H18 0.9500 . ?
C45 F17 1.360(8) . ?
C45 F16 1.342(8) . ?
C45 F18 1.342(8) . ?
C34 H34 0.9500 . ?
C34 C35 1.361(14) . ?
C34 C33 1.425(14) . ?
C26 H26 0.9500 . ?
C35 H35 0.9500 . ?
C29 C24 1.418(8) . ?
C29 C30 1.493(9) . ?
C31 C32 1.502(12) . ?
C31 F13 1.338(9) . ?
C31 F14 1.327(10) . ?
C31 F15 1.368(9) . ?
C24 N4 1.400(8) . ?
C33 H33 0.9500 . ?
C33 C32 1.365(11) . ?
C7 C2 1.433(10) . ?
C42 H42 0.9500 . ?
C42 K3 3.470(7) 2_656 ?
C30 F10 1.376(8) . ?
C30 F11 1.315(8) . ?
C13 H13 0.9500 . ?
C8 H8 0.9500 . ?
C8 K3 3.113(7) 1_655 ?
C4 H4 0.9500 . ?
C4 C3 1.388(14) . ?
C2 C3 1.381(10) . ?
C2 C1 1.464(11) . ?
C3 H3 0.9500 . ?
K3 F17 2.895(4) . ?
K3 F2 3.302(4) 1_455 ?
K3 F3 2.707(4) 1_455 ?
K2 F8 3.045(5) . ?
K2 F16 3.203(5) . ?
K2 F13 2.836(6) . ?
K2 N4 3.069(6) . ?
K2 F3 2.664(4) 1_455 ?
F2 C1 1.320(9) . ?
F3 C1 1.378(7) . ?
F1 C1 1.350(8) . ?

loop_
_geom_torsion_atom_site_label_1
_geom_torsion_atom_site_label_2
_geom_torsion_atom_site_label_3
_geom_torsion_atom_site_label_4
_geom_torsion
_geom_torsion_site_symmetry_1
_geom_torsion_site_symmetry_2
_geom_torsion_site_symmetry_3
_geom_torsion_site_symmetry_4
_geom_torsion_publ_flag
K1 F4 C15 C14 -87.3(6) . . . . ?
K1 F4 C15 F5 35.6(6) . . . . ?
K1 F4 C15 F6 147.3(4) . . . . ?
K1 N2 C9 C10 162.3(5) . . . . ?
K1 N2 C9 C14 -22.7(9) . . . . ?
K1 N2 C8 N1 41.5(5) . . . . ?
K1 N2 C8 K3 93.54(13) . . . 1_655 ?
K1 N1 C7 C6 -78.4(7) . . . . ?
K1 N1 C7 C2 99.1(6) . . . . ?
K1 N1 C8 N2 -43.1(5) . . . . ?
K1 N1 C8 K3 -96.22(15) . . . 1_655 ?
K1 N3 C23 N4 -42.1(5) . . . . ?
K1 N3 C22 C17 46.7(8) . . . . ?
K1 N3 C22 C21 -135.2(5) . . . . ?
F9 C16 F8 K2 -171.8(4) . . . . ?
F9 C16 F7 K1 -157.4(4) . . . . ?
F12 C30 F10 K1 145.1(3) . . . . ?
F12 C30 F11 K1 -136.1(5) . . . . ?
N6 C39 C40 C41 174.0(6) . . . . ?
N6 C39 C44 C43 -173.4(6) . . . . ?
N6 C39 C44 C45 1.9(9) . . . . ?
N5 C37 C36 C35 176.0(7) . . . . ?
N5 C37 C32 C31 3.7(9) . . . . ?
N5 C37 C32 C33 -176.1(6) . . . . ?
C11 C10 C9 N2 175.1(6) . . . . ?
C11 C10 C9 C14 -0.1(9) . . . . ?
C11 C12 C13 C14 1.5(10) . . . . ?
C6 C5 C4 C3 -1.0(13) . . . . ?
C6 C7 C2 C3 -1.3(9) . . . . ?
C6 C7 C2 C1 -178.8(6) . . . . ?
C25 C24 N4 K1 151.6(5) . . . . ?
C25 C24 N4 C23 29.6(9) . . . . ?
C25 C24 N4 K2 -78.7(7) . . . . ?
C39 N6 C38 N5 -165.7(6) . . . . ?
C39 C44 C43 C42 -1.0(10) . . . . ?
C39 C44 C45 F17 57.4(8) . . . . ?
C39 C44 C45 F16 -63.0(8) . . . . ?
C39 C44 C45 F18 176.5(5) . . . . ?
C10 C11 C12 C13 -0.8(10) . . . . ?
N1 C7 C2 C3 -179.0(6) . . . . ?
N1 C7 C2 C1 3.6(8) . . . . ?
C17 C16 F8 K2 -47.4(9) . . . . ?
C17 C16 F7 K1 80.4(6) . . . . ?
C37 N5 C38 N6 -175.5(6) . . . . ?
C37 C36 C35 C34 -0.2(13) . . . . ?
C36 C37 C32 C31 -178.3(6) . . . . ?
C36 C37 C32 C33 1.9(9) . . . . ?
C20 C21 C22 C17 -3.1(9) . . . . ?
C20 C21 C22 N3 178.8(6) . . . . ?
C20 C19 C18 C17 -0.5(10) . . . . ?
N3 C23 N4 K1 43.5(5) . . . . ?
N3 C23 N4 C24 -173.1(5) . . . . ?
N3 C23 N4 K2 -38.9(5) . . . . ?
C27 C28 C29 C24 -1.6(9) . . . . ?
C27 C28 C29 C30 179.2(6) . . . . ?
C21 C20 C19 C18 1.4(11) . . . . ?
C5 C6 C7 N1 179.4(6) . . . . ?
C5 C6 C7 C2 1.8(9) . . . . ?
C5 C4 C3 C2 1.5(12) . . . . ?
C40 C41 C42 C43 -0.1(10) . . . . ?
C40 C41 C42 K3 98.2(7) . . . 2_656 ?
C40 C39 C44 C43 -0.1(9) . . . . ?
C40 C39 C44 C45 175.2(6) . . . . ?
C28 C27 C26 K1 -101.1(6) . . . 2_766 ?
C28 C27 C26 C25 -0.8(11) . . . . ?
C28 C29 C24 C25 0.6(9) . . . . ?
C28 C29 C24 N4 -177.0(5) . . . . ?
C28 C29 C30 F12 1.1(8) . . . . ?
C28 C29 C30 F10 -116.6(6) . . . . ?
C28 C29 C30 F11 122.5(6) . . . . ?
C38 N6 C39 C40 14.4(9) . . . . ?
C38 N6 C39 C44 -172.7(5) . . . . ?
C38 N6 C39 K2 102.4(6) . . . . ?
C38 N5 C37 C36 37.8(9) . . . . ?
C38 N5 C37 C32 -144.4(6) . . . . ?
C44 C39 C40 C41 1.0(9) . . . . ?
C44 C43 C42 C41 1.0(10) . . . . ?
C44 C43 C42 K3 -69.5(7) . . . 2_656 ?
C44 C45 F17 K3 -82.4(6) . . . . ?
C44 C45 F16 K2 29.0(7) . . . . ?
C19 C20 C21 C22 0.4(10) . . . . ?
C23 N3 C22 C17 163.1(6) . . . . ?
C23 N3 C22 C21 -18.9(9) . . . . ?
C12 C11 C10 C9 0.0(10) . . . . ?
C43 C44 C45 F17 -127.1(6) . . . . ?
C43 C44 C45 F16 112.4(7) . . . . ?
C43 C44 C45 F18 -8.0(9) . . . . ?
C15 C14 C9 N2 1.7(8) . . . . ?
C15 C14 C9 C10 177.1(5) . . . . ?
C15 C14 C13 C12 -177.9(6) . . . . ?
C16 C17 C18 C19 175.8(7) . . . . ?
C16 C17 C22 N3 4.1(9) . . . . ?
C16 C17 C22 C21 -174.1(6) . . . . ?
C18 C17 C16 F9 -3.6(10) . . . . ?
C18 C17 C16 F8 -123.9(7) . . . . ?
C18 C17 C16 F7 114.1(7) . . . . ?
C18 C17 C22 N3 -177.8(6) . . . . ?
C18 C17 C22 C21 4.0(9) . . . . ?
C45 C44 C43 C42 -176.3(6) . . . . ?
C34 C33 C32 C37 0.0(11) . . . . ?
C34 C33 C32 C31 -179.8(7) . . . . ?
C26 C25 C24 C29 0.3(10) . . . . ?
C26 C25 C24 N4 177.7(6) . . . . ?
C26 C27 C28 C29 1.7(10) . . . . ?
C9 N2 C8 N1 -169.1(5) . . . . ?
C9 N2 C8 K3 -117.0(5) . . . 1_655 ?
C9 C14 C15 F4 50.7(8) . . . . ?
C9 C14 C15 F5 -67.1(8) . . . . ?
C9 C14 C15 F6 171.0(5) . . . . ?
C9 C14 C13 C12 -1.6(9) . . . . ?
C35 C34 C33 C32 -2.1(12) . . . . ?
C29 C24 N4 K1 -31.0(8) . . . . ?
C29 C24 N4 C23 -153.0(5) . . . . ?
C29 C24 N4 K2 98.7(6) . . . . ?
C29 C30 F10 K1 -92.7(5) . . . . ?
C29 C30 F11 K1 99.3(5) . . . . ?
C24 C25 C26 K1 111.0(6) . . . 2_766 ?
C24 C25 C26 C27 -0.2(11) . . . . ?
C24 C29 C30 F12 -178.1(5) . . . . ?
C24 C29 C30 F10 64.2(7) . . . . ?
C24 C29 C30 F11 -56.7(8) . . . . ?
C33 C34 C35 C36 2.2(13) . . . . ?
C7 C6 C5 C4 -0.7(11) . . . . ?
C7 N1 C8 N2 -172.3(5) . . . . ?
C7 N1 C8 K3 134.5(5) . . . 1_655 ?
C7 C2 C3 C4 -0.3(10) . . . . ?
C7 C2 C1 F2 -54.4(8) . . . . ?
C7 C2 C1 F3 65.7(7) . . . . ?
C7 C2 C1 F1 -178.4(5) . . . . ?
C32 C37 C36 C35 -1.8(10) . . . . ?
C32 C31 F13 K2 -92.1(8) . . . . ?
C22 C17 C16 F9 174.5(6) . . . . ?
C22 C17 C16 F8 54.2(10) . . . . ?
C22 C17 C16 F7 -67.8(8) . . . . ?
C22 C17 C18 C19 -2.3(10) . . . . ?
C22 N3 C23 N4 178.8(5) . . . . ?
C42 C41 C40 C39 -0.9(10) . . . . ?
C30 C29 C24 C25 179.8(6) . . . . ?
C30 C29 C24 N4 2.2(9) . . . . ?
C13 C14 C15 F4 -132.9(6) . . . . ?
C13 C14 C15 F5 109.2(6) . . . . ?
C13 C14 C15 F6 -12.7(8) . . . . ?
C13 C14 C9 N2 -174.5(5) . . . . ?
C13 C14 C9 C10 0.9(8) . . . . ?
C8 N2 C9 C10 38.6(8) . . . . ?
C8 N2 C9 C14 -146.4(5) . . . . ?
C8 N1 C7 C6 32.9(8) . . . . ?
C8 N1 C7 C2 -149.5(6) . . . . ?
C3 C2 C1 F2 128.1(6) . . . . ?
C3 C2 C1 F3 -111.7(7) . . . . ?
C3 C2 C1 F1 4.1(9) . . . . ?
K3 N6 C39 C40 145.2(5) . . . . ?
K3 N6 C39 C44 -41.9(9) . . . . ?
K3 N6 C39 K2 -126.8(6) . . . . ?
K3 N6 C38 N5 43.6(5) . . . . ?
K3 N5 C37 C36 -74.2(7) . . . . ?
K3 N5 C37 C32 103.6(6) . . . . ?
K3 N5 C38 N6 -43.5(5) . . . . ?
K3 C41 C40 C39 95.3(6) 2_656 . . . ?
K3 C41 C42 C43 -98.2(6) 2_656 . . . ?
K3 N2 C9 C10 -58.1(6) 1_655 . . . ?
K3 N2 C9 C14 116.9(5) 1_655 . . . ?
K3 N2 C8 N1 -52.0(5) 1_655 . . . ?
K3 N1 C7 C6 143.4(5) 1_655 . . . ?
K3 N1 C7 C2 -39.0(8) 1_655 . . . ?
K3 N1 C8 N2 53.2(5) 1_655 . . . ?
K3 F2 C1 C2 100.4(5) 1_655 . . . ?
K3 F2 C1 F3 -22.5(5) 1_655 . . . ?
K3 F2 C1 F1 -132.3(4) 1_655 . . . ?
K3 F3 C1 C2 -95.6(6) 1_655 . . . ?
K3 F3 C1 F2 31.6(7) 1_655 . . . ?
K3 F3 C1 F1 143.1(4) 1_655 . . . ?
K2 F4 C15 C14 171.4(4) . . . . ?
K2 F4 C15 F5 -65.7(5) . . . . ?
K2 F4 C15 F6 46.0(7) . . . . ?
K2 N6 C39 C40 -88.0(6) . . . . ?
K2 N6 C39 C44 84.9(5) . . . . ?
K2 N6 C38 N5 -55.8(6) . . . . ?
K2 N5 C37 C36 141.8(5) . . . . ?
K2 N5 C37 C32 -40.4(8) . . . . ?
K2 N5 C38 N6 49.1(5) . . . . ?
K2 C39 C40 C41 118.4(6) . . . . ?
K2 C39 C44 C43 -120.3(6) . . . . ?
K2 C39 C44 C45 55.1(6) . . . . ?
K2 N3 C23 N4 43.0(5) . . . . ?
K2 N3 C22 C17 -75.0(6) . . . . ?
K2 N3 C22 C21 103.0(6) . . . . ?
K2 F3 C1 C2 99.5(7) 1_655 . . . ?
K2 F3 C1 F2 -133.3(5) 1_655 . . . ?
K2 F3 C1 F1 -21.8(10) 1_655 . . . ?
F10 C30 F11 K1 -25.5(4) . . . . ?
F11 C30 F10 K1 33.2(5) . . . . ?
F17 C45 F16 K2 -95.7(5) . . . . ?
F8 C16 F7 K1 -47.9(7) . . . . ?
F16 C45 F17 K3 42.8(6) . . . . ?
F13 C31 C32 C37 56.9(9) . . . . ?
F13 C31 C32 C33 -123.3(7) . . . . ?
F14 C31 C32 C37 -66.3(8) . . . . ?
F14 C31 C32 C33 113.5(8) . . . . ?
F14 C31 F13 K2 34.5(9) . . . . ?
F15 C31 C32 C37 172.9(6) . . . . ?
F15 C31 C32 C33 -7.3(10) . . . . ?
F15 C31 F13 K2 147.2(5) . . . . ?
F7 C16 F8 K2 78.8(7) . . . . ?
F18 C45 F17 K3 154.1(3) . . . . ?
F18 C45 F16 K2 153.4(3) . . . . ?
C1 C2 C3 C4 177.1(7) . . . . ?
